data_4332602
loop_
_publ_author_name
'Kong, Ling-Yan'
'Zhu, Hui-Fang'
'Huang, Yong-Qing'
'Okamura, Taka-aki'
'Lu, Xi-Hong'
'Song, You'
'Liu, Guang-Xiang'
'Sun, Wei-Yin'
'Ueyama, Norikazu'

_publ_section_title
;
 Cadmium(II) and Copper(II) Complexes with Imidazole-Containing Tripodal
 Polyamine Ligands:&#x00A0; pH and Anion Effects on Carbon Dioxide
 Fixation and Assembling
;
_journal_issue 20
_journal_name_full 'Inorganic Chemistry'
_journal_page_first 8098
_journal_page_last 8107
_journal_paper_doi 10.1021/ic0605524
_journal_volume 45
_journal_year 2006
_chemical_formula_moiety 'C32 H63 Cd3 Cl4 N17 O19 '
_chemical_formula_sum 'C32 H63 Cd3 Cl4 N17 O19'
_chemical_formula_weight 1468.99
_chemical_name_systematic
; 
[Cd3(L)3(CO3)](ClO4)4-2(CH3CN) 
;
_space_group_IT_number 158
_symmetry_cell_setting trigonal
_symmetry_Int_Tables_number 158
_symmetry_space_group_name_Hall 'P 3 -2"c'
_symmetry_space_group_name_H-M 'P 3 c 1'
_atom_sites_solution_hydrogens geom
_atom_sites_solution_primary direct
_atom_sites_solution_secondary difmap
_audit_creation_method SHELXL-97
_cell_angle_alpha 90.00
_cell_angle_beta 90.00
_cell_angle_gamma 120.00
_cell_formula_units_Z 2
_cell_length_a 13.749(2)
_cell_length_b 13.749(2)
_cell_length_c 16.889(3)
_cell_measurement_reflns_used 19268
_cell_measurement_temperature 200
_cell_measurement_theta_max 27.6
_cell_measurement_theta_min 3.2
_cell_volume 2764.9(8)
_computing_structure_refinement 'SHELXL-97 (Sheldrick, 1997)'
_computing_structure_solution 'SIR 92 (Altomare et al. 1994)'
_diffrn_ambient_temperature 200
_diffrn_detector_area_resol_mean 10.00
_diffrn_measured_fraction_theta_full 0.998
_diffrn_measured_fraction_theta_max 0.998
_diffrn_measurement_device_type 'Rigaku RAXIS-RAPID Imaging Plate'
_diffrn_measurement_method \w
_diffrn_radiation_monochromator graphite
_diffrn_radiation_source 'fine-focus sealed tube'
_diffrn_radiation_type MoK\a
_diffrn_radiation_wavelength 0.71075
_diffrn_reflns_av_R_equivalents 0.0822
_diffrn_reflns_av_sigmaI/netI 0.0539
_diffrn_reflns_limit_h_max 17
_diffrn_reflns_limit_h_min -17
_diffrn_reflns_limit_k_max 17
_diffrn_reflns_limit_k_min -17
_diffrn_reflns_limit_l_max 21
_diffrn_reflns_limit_l_min -21
_diffrn_reflns_number 25280
_diffrn_reflns_theta_full 27.48
_diffrn_reflns_theta_max 27.48
_diffrn_reflns_theta_min 3.20
_exptl_absorpt_coefficient_mu 1.419
_exptl_absorpt_correction_T_max 0.868
_exptl_absorpt_correction_T_min 0.724
_exptl_absorpt_correction_type multi-scan
_exptl_absorpt_process_details '(Higashi, 1995)'
_exptl_crystal_colour colorless
_exptl_crystal_density_diffrn 1.765
_exptl_crystal_density_method 'not measured'
_exptl_crystal_description block
_exptl_crystal_F_000 1476
_exptl_crystal_size_max 0.200
_exptl_crystal_size_mid 0.200
_exptl_crystal_size_min 0.100
_refine_diff_density_max 0.983
_refine_diff_density_min -0.605
_refine_diff_density_rms 0.097
_refine_ls_abs_structure_details 'Flack H D (1983), Acta Cryst. A39, 876-881'
_refine_ls_abs_structure_Flack -0.06(4)
_refine_ls_extinction_method none
_refine_ls_goodness_of_fit_ref 1.063
_refine_ls_hydrogen_treatment constr
_refine_ls_matrix_type full
_refine_ls_number_parameters 265
_refine_ls_number_reflns 4210
_refine_ls_number_restraints 55
_refine_ls_restrained_S_all 1.071
_refine_ls_R_factor_all 0.0495
_refine_ls_R_factor_gt 0.0430
_refine_ls_shift/su_max 0.001
_refine_ls_shift/su_mean 0.000
_refine_ls_structure_factor_coef Fsqd
_refine_ls_weighting_details 'calc w=1/[\s^2^(Fo^2^)+(0.0600P)^2^+0.0000P] where P=(Fo^2^+2Fc^2^)/3'
_refine_ls_weighting_scheme calc
_refine_ls_wR_factor_gt 0.1006
_refine_ls_wR_factor_ref 0.1044
_reflns_number_gt 3792
_reflns_number_total 4210
_reflns_threshold_expression I>2\s(I)
_cod_data_source_file ic0605524sup1.cif
_cod_data_source_block 1
_cod_original_cell_volume 2764.8(8)
_cod_database_code 4332602

loop_
_symmetry_equiv_pos_as_xyz
'x, y, z'
'-y, x-y, z'
'-x+y, -x, z'
'-y, -x, z+1/2'
'x, x-y, z+1/2'
'-x+y, y, z+1/2'

loop_
_atom_site_label
_atom_site_type_symbol
_atom_site_fract_x
_atom_site_fract_y
_atom_site_fract_z
_atom_site_U_iso_or_equiv
_atom_site_adp_type
_atom_site_occupancy
_atom_site_symmetry_multiplicity
_atom_site_calc_flag
_atom_site_refinement_flags
Cd1 Cd 0.62682(3) 0.51323(3) 0.540198(17) 0.02934(12) Uani 1 1 d .
Cl1 Cl 0.6667 0.3333 0.25162(12) 0.0286(4) Uani 1 3 d S
Cl2 Cl 0.29447(18) 0.33685(17) 0.31965(10) 0.0591(5) Uani 1 1 d .
O1 O 0.5686(3) 0.3240(3) 0.5216(2) 0.0288(8) Uani 1 1 d .
O11 O 0.5942(4) 0.2205(3) 0.2236(3) 0.0426(10) Uani 1 1 d .
O12 O 0.6667 0.3333 0.3371(4) 0.0473(19) Uani 1 3 d S
O21 O 0.2412(12) 0.2634(12) 0.3875(7) 0.071(3) Uani 0.571(15) 1 d PU
O22 O 0.2357(18) 0.2941(17) 0.2502(8) 0.106(5) Uani 0.571(15) 1 d PU
O23 O 0.362(2) 0.4496(15) 0.3496(12) 0.135(7) Uani 0.571(15) 1 d PU
O24 O 0.375(3) 0.292(3) 0.3164(17) 0.184(10) Uani 0.571(15) 1 d PU
O25 O 0.216(2) 0.236(2) 0.3505(16) 0.110(6) Uani 0.429(15) 1 d PU
O26 O 0.3154(19) 0.368(2) 0.2338(10) 0.089(6) Uani 0.429(15) 1 d PU
O27 O 0.2570(15) 0.4189(12) 0.3386(7) 0.063(5) Uani 0.429(15) 1 d PU
O28 O 0.4047(14) 0.372(2) 0.3190(14) 0.109(8) Uani 0.429(15) 1 d PU
N1 N 0.7376(5) 0.7224(4) 0.5074(3) 0.0373(11) Uani 1 1 d .
N2 N 0.7588(5) 0.5928(4) 0.6369(3) 0.0400(11) Uani 1 1 d .
H1 H 0.7244 0.5959 0.6828 0.048 Uiso 1 1 calc R
H2 H 0.7891 0.5474 0.6464 0.048 Uiso 1 1 calc R
N3 N 0.6245(5) 0.5236(5) 0.4059(3) 0.0472(14) Uani 1 1 d .
H3 H 0.6299 0.4651 0.3843 0.057 Uiso 1 1 calc R
H4 H 0.5573 0.5166 0.3900 0.057 Uiso 1 1 calc R
N11 N 0.5680(5) 0.8483(4) 0.5844(4) 0.0474(14) Uani 1 1 d .
N12 N 0.5274(4) 0.9837(4) 0.5860(3) 0.0352(10) Uani 1 1 d .
N31 N 0.0000 0.0000 0.1445(11) 0.104(5) Uani 1 3 d S
N32 N 0.3333 0.6667 0.4602(11) 0.130(7) Uani 1 3 d S
C1 C 0.8518(6) 0.7395(7) 0.5371(5) 0.064(2) Uani 1 1 d .
H5 H 0.8744 0.6957 0.5028 0.077 Uiso 1 1 calc R
H6 H 0.9093 0.8198 0.5313 0.077 Uiso 1 1 calc R
C2 C 0.8506(6) 0.7066(6) 0.6179(5) 0.059(2) Uani 1 1 d .
H7 H 0.8442 0.7610 0.6528 0.071 Uiso 1 1 calc R
H8 H 0.9231 0.7108 0.6297 0.071 Uiso 1 1 calc R
C3 C 0.7470(7) 0.7272(6) 0.4200(4) 0.0518(17) Uani 1 1 d .
H9 H 0.7023 0.7602 0.3998 0.062 Uiso 1 1 calc R
H10 H 0.8264 0.7799 0.4064 0.062 Uiso 1 1 calc R
C4 C 0.7130(11) 0.6255(9) 0.3778(4) 0.111(5) Uani 1 1 d .
H11 H 0.6930 0.6363 0.3235 0.133 Uiso 1 1 calc R
H12 H 0.7797 0.6163 0.3731 0.133 Uiso 1 1 calc R
C5 C 0.7122(8) 0.8039(6) 0.5390(6) 0.068(3) Uani 1 1 d .
H13 H 0.7517 0.8311 0.5902 0.082 Uiso 1 1 calc R
H14 H 0.7420 0.8688 0.5024 0.082 Uiso 1 1 calc R
C6 C 0.5954(7) 0.7633(6) 0.5511(7) 0.073(3) Uani 1 1 d .
H15 H 0.5656 0.6983 0.5876 0.088 Uiso 1 1 calc R
H16 H 0.5560 0.7361 0.4999 0.088 Uiso 1 1 calc R
C11 C 0.5452(6) 0.9161(5) 0.5393(4) 0.0429(14) Uani 1 1 d .
H17 H 0.5425 0.9155 0.4830 0.051 Uiso 1 1 calc R
C12 C 0.5394(6) 0.9581(6) 0.6620(4) 0.0483(16) Uani 1 1 d .
H18 H 0.5304 0.9922 0.7082 0.058 Uiso 1 1 calc R
C13 C 0.5662(7) 0.8761(7) 0.6608(5) 0.061(2) Uani 1 1 d .
H19 H 0.5812 0.8439 0.7056 0.073 Uiso 1 1 calc R
C21 C 0.6667 0.3333 0.5194(4) 0.0261(18) Uani 1 3 d S
C31 C 0.0000 0.0000 0.2115(13) 0.076(4) Uani 1 3 d S
C32 C 0.0000 0.0000 0.2964(15) 0.115(7) Uani 1 3 d S
H20 H -0.0776 -0.0368 0.3158 0.139 Uiso 0.33 1 calc PR
H21 H 0.0407 0.0776 0.3158 0.139 Uiso 0.33 1 calc PR
H22 H 0.0368 -0.0407 0.3158 0.139 Uiso 0.33 1 calc PR
C33 C 0.3333 0.6667 0.3873(16) 0.128(8) Uani 1 3 d S
C34 C 0.3333 0.6667 0.3007(13) 0.137(9) Uani 1 3 d S
H23 H 0.3150 0.7228 0.2813 0.164 Uiso 0.33 1 calc PR
H24 H 0.2772 0.5922 0.2813 0.164 Uiso 0.33 1 calc PR
H25 H 0.4078 0.6850 0.2813 0.164 Uiso 0.33 1 calc PR

loop_
_atom_site_aniso_label
_atom_site_aniso_U_11
_atom_site_aniso_U_22
_atom_site_aniso_U_33
_atom_site_aniso_U_23
_atom_site_aniso_U_13
_atom_site_aniso_U_12
Cd1 0.0245(2) 0.0257(2) 0.03670(18) 0.00050(17) 0.00298(16) 0.01174(17)
Cl1 0.0291(7) 0.0291(7) 0.0277(10) 0.000 0.000 0.0145(3)
Cl2 0.0751(13) 0.0638(12) 0.0397(8) -0.0025(8) 0.0038(8) 0.0357(10)
O1 0.0244(18) 0.0302(19) 0.0332(19) 0.0015(15) 0.0024(15) 0.0147(16)
O11 0.040(2) 0.023(2) 0.059(3) -0.0024(18) -0.005(2) 0.0109(17)
O12 0.061(3) 0.061(3) 0.019(3) 0.000 0.000 0.0307(16)
O21 0.083(7) 0.097(8) 0.041(6) 0.002(5) 0.008(5) 0.052(6)
O22 0.150(13) 0.135(12) 0.053(7) -0.026(7) -0.045(8) 0.086(11)
O23 0.172(16) 0.087(10) 0.125(11) -0.001(9) -0.016(11) 0.050(10)
O24 0.218(19) 0.186(17) 0.166(16) 0.011(14) 0.027(14) 0.114(15)
O25 0.104(9) 0.112(10) 0.090(10) 0.008(9) 0.007(9) 0.036(8)
O26 0.107(12) 0.114(13) 0.072(9) -0.008(9) 0.010(9) 0.077(11)
O27 0.103(11) 0.070(8) 0.050(6) 0.008(6) 0.022(7) 0.069(8)
O28 0.037(8) 0.137(16) 0.144(15) 0.033(12) 0.021(8) 0.036(9)
N1 0.043(3) 0.029(3) 0.036(2) 0.009(2) 0.005(2) 0.015(2)
N2 0.046(3) 0.038(3) 0.042(3) -0.002(2) -0.004(2) 0.026(2)
N3 0.059(4) 0.043(3) 0.040(3) -0.006(2) -0.005(2) 0.025(3)
N11 0.039(3) 0.029(3) 0.082(4) 0.000(3) -0.001(3) 0.024(2)
N12 0.035(3) 0.026(2) 0.050(3) 0.006(2) 0.003(2) 0.020(2)
N31 0.105(8) 0.105(8) 0.101(12) 0.000 0.000 0.053(4)
N32 0.154(11) 0.154(11) 0.081(11) 0.000 0.000 0.077(6)
C1 0.039(4) 0.062(5) 0.081(5) 0.017(4) 0.003(4) 0.017(3)
C2 0.036(4) 0.037(3) 0.097(6) 0.014(4) -0.014(4) 0.013(3)
C3 0.067(5) 0.043(4) 0.045(3) 0.009(3) 0.012(3) 0.027(3)
C4 0.142(9) 0.074(6) 0.028(4) -0.010(4) 0.024(5) -0.012(6)
C5 0.094(7) 0.030(4) 0.081(5) 0.014(4) 0.044(5) 0.031(4)
C6 0.055(5) 0.028(3) 0.144(9) -0.027(5) -0.019(5) 0.026(4)
C11 0.041(3) 0.034(3) 0.058(4) -0.004(3) -0.006(3) 0.021(3)
C12 0.054(4) 0.046(4) 0.049(4) 0.005(3) -0.003(3) 0.029(3)
C13 0.070(5) 0.051(4) 0.074(5) 0.025(4) 0.000(4) 0.039(4)
C21 0.033(3) 0.033(3) 0.013(3) 0.000 0.000 0.0164(15)
C31 0.062(6) 0.062(6) 0.103(13) 0.000 0.000 0.031(3)
C32 0.095(10) 0.095(10) 0.16(2) 0.000 0.000 0.048(5)
C33 0.134(14) 0.134(14) 0.11(2) 0.000 0.000 0.067(7)
C34 0.159(15) 0.159(15) 0.093(15) 0.000 0.000 0.080(8)

loop_
_atom_type_symbol
_atom_type_description
_atom_type_scat_dispersion_real
_atom_type_scat_dispersion_imag
_atom_type_scat_source
Cd Cd -0.8075 1.2024 'International Tables Vol C Tables 4.2.6.8 and 6.1.1.4'
Cl Cl 0.1484 0.1585 'International Tables Vol C Tables 4.2.6.8 and 6.1.1.4'
O O 0.0106 0.0060 'International Tables Vol C Tables 4.2.6.8 and 6.1.1.4'
N N 0.0061 0.0033 'International Tables Vol C Tables 4.2.6.8 and 6.1.1.4'
C C 0.0033 0.0016 'International Tables Vol C Tables 4.2.6.8 and 6.1.1.4'
H H 0.0000 0.0000 'International Tables Vol C Tables 4.2.6.8 and 6.1.1.4'

loop_
_geom_angle_atom_site_label_1
_geom_angle_atom_site_label_2
_geom_angle_atom_site_label_3
_geom_angle
_geom_angle_site_symmetry_1
_geom_angle_site_symmetry_3
N12 Cd1 N3 108.1(2) 3_565 .
N12 Cd1 N2 110.70(18) 3_565 .
N3 Cd1 N2 136.0(2) . .
N12 Cd1 O1 92.02(15) 3_565 .
N3 Cd1 O1 85.87(16) . .
N2 Cd1 O1 112.33(15) . .
N12 Cd1 O1 142.92(16) 3_565 3_665
N3 Cd1 O1 86.54(17) . 3_665
N2 Cd1 O1 74.77(15) . 3_665
O1 Cd1 O1 54.31(17) . 3_665
N12 Cd1 N1 108.29(18) 3_565 .
N3 Cd1 N1 74.45(18) . .
N2 Cd1 N1 74.39(17) . .
O1 Cd1 N1 155.14(14) . .
O1 Cd1 N1 108.43(15) 3_665 .
O11 Cl1 O11 109.7(2) 2_655 3_665
O11 Cl1 O11 109.7(2) 2_655 .
O11 Cl1 O11 109.7(2) 3_665 .
O11 Cl1 O12 109.2(2) 2_655 .
O11 Cl1 O12 109.2(2) 3_665 .
O11 Cl1 O12 109.2(2) . .
O28 Cl2 O25 122.8(17) . .
O28 Cl2 O22 117.6(14) . .
O25 Cl2 O22 83.9(14) . .
O28 Cl2 O23 67.3(14) . .
O25 Cl2 O23 135.8(15) . .
O22 Cl2 O23 133.0(11) . .
O28 Cl2 O21 109.9(11) . .
O22 Cl2 O21 112.9(10) . .
O23 Cl2 O21 107.4(10) . .
O28 Cl2 O27 119.2(14) . .
O25 Cl2 O27 107.1(14) . .
O22 Cl2 O27 98.9(9) . .
O23 Cl2 O27 52.6(10) . .
O21 Cl2 O27 96.4(7) . .
O28 Cl2 O26 82.5(12) . .
O25 Cl2 O26 127.0(14) . .
O23 Cl2 O26 95.8(12) . .
O21 Cl2 O26 156.4(10) . .
O27 Cl2 O26 94.5(8) . .
O25 Cl2 O24 87.9(18) . .
O22 Cl2 O24 100.8(13) . .
O23 Cl2 O24 104.0(15) . .
O21 Cl2 O24 87.8(13) . .
O27 Cl2 O24 156.4(14) . .
O26 Cl2 O24 90.5(12) . .
C21 O1 Cd1 97.7(2) . .
C21 O1 Cd1 87.84(19) . 2_655
Cd1 O1 Cd1 164.30(16) . 2_655
O25 O21 Cl2 68(2) . .
O26 O22 Cl2 73.6(14) . .
O27 O23 Cl2 65.6(11) . .
O27 O23 O28 118.2(16) . .
Cl2 O23 O28 53.2(10) . .
O28 O24 Cl2 61(2) . .
O21 O25 Cl2 82(3) . .
O22 O26 Cl2 61.8(12) . .
O23 O27 Cl2 61.8(10) . .
O24 O28 Cl2 80(3) . .
O24 O28 O23 136(3) . .
Cl2 O28 O23 59.5(11) . .
C5 N1 C3 112.8(6) . .
C5 N1 C1 112.7(6) . .
C3 N1 C1 104.8(6) . .
C5 N1 Cd1 124.0(4) . .
C3 N1 Cd1 104.8(4) . .
C1 N1 Cd1 95.1(4) . .
C2 N2 Cd1 114.1(4) . .
C2 N2 H1 108.7 . .
Cd1 N2 H1 108.7 . .
C2 N2 H2 108.7 . .
Cd1 N2 H2 108.7 . .
H1 N2 H2 107.6 . .
C4 N3 Cd1 111.6(5) . .
C4 N3 H3 109.3 . .
Cd1 N3 H3 109.3 . .
C4 N3 H4 109.3 . .
Cd1 N3 H4 109.3 . .
H3 N3 H4 108.0 . .
C13 N11 C11 107.5(5) . .
C13 N11 C6 128.6(7) . .
C11 N11 C6 123.8(7) . .
C11 N12 C12 106.8(5) . .
C11 N12 Cd1 123.7(4) . 2_665
C12 N12 Cd1 129.5(4) . 2_665
C2 C1 N1 114.1(6) . .
C2 C1 H5 108.7 . .
N1 C1 H5 108.7 . .
C2 C1 H6 108.7 . .
N1 C1 H6 108.7 . .
H5 C1 H6 107.6 . .
C1 C2 N2 114.3(6) . .
C1 C2 H7 108.7 . .
N2 C2 H7 108.7 . .
C1 C2 H8 108.7 . .
N2 C2 H8 108.7 . .
H7 C2 H8 107.6 . .
C4 C3 N1 118.5(6) . .
C4 C3 H9 107.7 . .
N1 C3 H9 107.7 . .
C4 C3 H10 107.7 . .
N1 C3 H10 107.7 . .
H9 C3 H10 107.1 . .
N3 C4 C3 120.4(7) . .
N3 C4 H11 107.2 . .
C3 C4 H11 107.2 . .
N3 C4 H12 107.2 . .
C3 C4 H12 107.2 . .
H11 C4 H12 106.9 . .
C6 C5 N1 114.5(7) . .
C6 C5 H13 108.6 . .
N1 C5 H13 108.6 . .
C6 C5 H14 108.6 . .
N1 C5 H14 108.6 . .
H13 C5 H14 107.6 . .
C5 C6 N11 114.8(6) . .
C5 C6 H15 108.6 . .
N11 C6 H15 108.6 . .
C5 C6 H16 108.6 . .
N11 C6 H16 108.6 . .
H15 C6 H16 107.5 . .
N12 C11 N11 109.4(6) . .
N12 C11 H17 125.3 . .
N11 C11 H17 125.3 . .
C13 C12 N12 108.7(6) . .
C13 C12 H18 125.7 . .
N12 C12 H18 125.7 . .
N11 C13 C12 107.6(6) . .
N11 C13 H19 126.2 . .
C12 C13 H19 126.2 . .
O1 C21 O1 119.92(4) 2_655 3_665
O1 C21 O1 119.92(4) 2_655 .
O1 C21 O1 119.92(4) 3_665 .
N31 C31 C32 180.000(3) . .
C31 C32 H20 109.5 . .
C31 C32 H21 109.5 . .
H20 C32 H21 109.5 . .
C31 C32 H22 109.5 . .
H20 C32 H22 109.5 . .
H21 C32 H22 109.5 . .
N32 C33 C34 180.000(9) . .
C33 C34 H23 109.5 . .
C33 C34 H24 109.5 . .
H23 C34 H24 109.5 . .
C33 C34 H25 109.5 . .
H23 C34 H25 109.5 . .
H24 C34 H25 109.5 . .

loop_
_geom_bond_atom_site_label_1
_geom_bond_atom_site_label_2
_geom_bond_distance
_geom_bond_site_symmetry_2
Cd1 N12 2.257(4) 3_565
Cd1 N3 2.273(6) .
Cd1 N2 2.274(5) .
Cd1 O1 2.329(4) .
Cd1 O1 2.546(4) 3_665
Cd1 N1 2.553(5) .
Cl1 O11 1.442(4) 2_655
Cl1 O11 1.442(4) 3_665
Cl1 O11 1.442(4) .
Cl1 O12 1.443(7) .
Cl2 O28 1.341(16) .
Cl2 O25 1.37(3) .
Cl2 O22 1.378(12) .
Cl2 O23 1.443(18) .
Cl2 O21 1.460(12) .
Cl2 O27 1.491(11) .
Cl2 O26 1.499(19) .
Cl2 O24 1.52(3) .
O1 C21 1.290(4) .
O1 Cd1 2.546(4) 2_655
O21 O25 0.72(2) .
O22 O26 1.10(2) .
O23 O27 1.30(2) .
O23 O28 1.54(3) .
O24 O28 0.96(3) .
N1 C5 1.432(9) .
N1 C3 1.480(8) .
N1 C1 1.550(10) .
N2 C2 1.473(8) .
N2 H1 0.9200 .
N2 H2 0.9200 .
N3 C4 1.402(11) .
N3 H3 0.9200 .
N3 H4 0.9200 .
N11 C13 1.349(11) .
N11 C11 1.356(9) .
N11 C6 1.505(8) .
N12 C11 1.332(8) .
N12 C12 1.364(8) .
N12 Cd1 2.257(4) 2_665
N31 C31 1.13(2) .
N32 C33 1.23(3) .
C1 C2 1.435(12) .
C1 H5 0.9900 .
C1 H6 0.9900 .
C2 H7 0.9900 .
C2 H8 0.9900 .
C3 C4 1.424(12) .
C3 H9 0.9900 .
C3 H10 0.9900 .
C4 H11 0.9900 .
C4 H12 0.9900 .
C5 C6 1.427(11) .
C5 H13 0.9900 .
C5 H14 0.9900 .
C6 H15 0.9900 .
C6 H16 0.9900 .
C11 H17 0.9500 .
C12 C13 1.350(10) .
C12 H18 0.9500 .
C13 H19 0.9500 .
C21 O1 1.290(4) 2_655
C21 O1 1.290(4) 3_665
C31 C32 1.43(3) .
C32 H20 0.9800 .
C32 H21 0.9800 .
C32 H22 0.9800 .
C33 C34 1.46(3) .
C34 H23 0.9800 .
C34 H24 0.9800 .
C34 H25 0.9800 .

loop_
_geom_torsion_atom_site_label_1
_geom_torsion_atom_site_label_2
_geom_torsion_atom_site_label_3
_geom_torsion_atom_site_label_4
_geom_torsion
_geom_torsion_site_symmetry_1
_geom_torsion_site_symmetry_4
N12 Cd1 O1 C21 -160.7(4) 3_565 .
N3 Cd1 O1 C21 91.2(4) . .
N2 Cd1 O1 C21 -47.3(4) . .
O1 Cd1 O1 C21 2.5(4) 3_665 .
N1 Cd1 O1 C21 53.9(6) . .
N12 Cd1 O1 Cd1 -50.7(7) 3_565 2_655
N3 Cd1 O1 Cd1 -158.7(7) . 2_655
N2 Cd1 O1 Cd1 62.7(7) . 2_655
O1 Cd1 O1 Cd1 112.6(6) 3_665 2_655
N1 Cd1 O1 Cd1 164.0(5) . 2_655
O28 Cl2 O21 O25 -122(3) . .
O22 Cl2 O21 O25 11(3) . .
O23 Cl2 O21 O25 166(3) . .
O27 Cl2 O21 O25 114(3) . .
O26 Cl2 O21 O25 -3(4) . .
O24 Cl2 O21 O25 -90(3) . .
O28 Cl2 O22 O26 -42(2) . .
O25 Cl2 O22 O26 -166.2(19) . .
O23 Cl2 O22 O26 41(2) . .
O21 Cl2 O22 O26 -171.8(12) . .
O27 Cl2 O22 O26 87.4(14) . .
O24 Cl2 O22 O26 -79.5(18) . .
O28 Cl2 O23 O27 170.6(15) . .
O25 Cl2 O23 O27 -75(2) . .
O22 Cl2 O23 O27 63.4(19) . .
O21 Cl2 O23 O27 -84.7(11) . .
O26 Cl2 O23 O27 91.2(11) . .
O24 Cl2 O23 O27 -176.8(13) . .
O25 Cl2 O23 O28 114(2) . .
O22 Cl2 O23 O28 -107.2(17) . .
O21 Cl2 O23 O28 104.8(13) . .
O27 Cl2 O23 O28 -170.6(15) . .
O26 Cl2 O23 O28 -79.3(13) . .
O24 Cl2 O23 O28 12.6(18) . .
O25 Cl2 O24 O28 -156(3) . .
O22 Cl2 O24 O28 121(2) . .
O23 Cl2 O24 O28 -19(3) . .
O21 Cl2 O24 O28 -126(2) . .
O27 Cl2 O24 O28 -25(5) . .
O26 Cl2 O24 O28 77(3) . .
O28 Cl2 O25 O21 71(3) . .
O22 Cl2 O25 O21 -170(3) . .
O23 Cl2 O25 O21 -19(4) . .
O27 Cl2 O25 O21 -72(3) . .
O26 Cl2 O25 O21 178(2) . .
O24 Cl2 O25 O21 89(3) . .
O28 Cl2 O26 O22 143.0(19) . .
O25 Cl2 O26 O22 17(2) . .
O23 Cl2 O26 O22 -150.9(16) . .
O21 Cl2 O26 O22 19(3) . .
O27 Cl2 O26 O22 -98.1(15) . .
O24 Cl2 O26 O22 105.0(18) . .
O28 O23 O27 Cl2 8.6(14) . .
O28 Cl2 O27 O23 -10.0(16) . .
O25 Cl2 O27 O23 135.1(17) . .
O22 Cl2 O27 O23 -138.5(14) . .
O21 Cl2 O27 O23 107.1(12) . .
O26 Cl2 O27 O23 -93.9(14) . .
O24 Cl2 O27 O23 8(3) . .
Cl2 O24 O28 O23 25(3) . .
O25 Cl2 O28 O24 29(3) . .
O22 Cl2 O28 O24 -72(3) . .
O23 Cl2 O28 O24 160(3) . .
O21 Cl2 O28 O24 59(3) . .
O27 Cl2 O28 O24 169(2) . .
O26 Cl2 O28 O24 -100(3) . .
O25 Cl2 O28 O23 -130.9(18) . .
O22 Cl2 O28 O23 128.0(14) . .
O21 Cl2 O28 O23 -101.2(12) . .
O27 Cl2 O28 O23 8.6(14) . .
O26 Cl2 O28 O23 99.6(13) . .
O24 Cl2 O28 O23 -160(3) . .
O27 O23 O28 O24 -38(5) . .
Cl2 O23 O28 O24 -29(4) . .
O27 O23 O28 Cl2 -9.7(16) . .
N12 Cd1 N1 C5 20.4(7) 3_565 .
N3 Cd1 N1 C5 124.8(7) . .
N2 Cd1 N1 C5 -86.7(7) . .
O1 Cd1 N1 C5 163.7(6) . .
O1 Cd1 N1 C5 -154.4(6) 3_665 .
N12 Cd1 N1 C3 -111.0(4) 3_565 .
N3 Cd1 N1 C3 -6.6(4) . .
N2 Cd1 N1 C3 141.9(4) . .
O1 Cd1 N1 C3 32.3(6) . .
O1 Cd1 N1 C3 74.2(4) 3_665 .
N12 Cd1 N1 C1 142.2(4) 3_565 .
N3 Cd1 N1 C1 -113.4(4) . .
N2 Cd1 N1 C1 35.0(4) . .
O1 Cd1 N1 C1 -74.6(6) . .
O1 Cd1 N1 C1 -32.6(4) 3_665 .
N12 Cd1 N2 C2 -119.8(5) 3_565 .
N3 Cd1 N2 C2 30.6(6) . .
O1 Cd1 N2 C2 138.9(5) . .
O1 Cd1 N2 C2 98.8(5) 3_665 .
N1 Cd1 N2 C2 -15.8(5) . .
N12 Cd1 N3 C4 126.4(8) 3_565 .
N2 Cd1 N3 C4 -24.6(9) . .
O1 Cd1 N3 C4 -142.9(8) . .
O1 Cd1 N3 C4 -88.4(8) 3_665 .
N1 Cd1 N3 C4 21.8(8) . .
C5 N1 C1 C2 73.8(9) . .
C3 N1 C1 C2 -163.1(7) . .
Cd1 N1 C1 C2 -56.3(7) . .
N1 C1 C2 N2 51.1(10) . .
Cd1 N2 C2 C1 -10.6(9) . .
C5 N1 C3 C4 -147.1(10) . .
C1 N1 C3 C4 89.9(10) . .
Cd1 N1 C3 C4 -9.6(10) . .
Cd1 N3 C4 C3 -37.9(14) . .
N1 C3 C4 N3 32.8(16) . .
C3 N1 C5 C6 93.8(9) . .
C1 N1 C5 C6 -147.7(8) . .
Cd1 N1 C5 C6 -34.3(11) . .
N1 C5 C6 N11 179.9(7) . .
C13 N11 C6 C5 -85.2(11) . .
C11 N11 C6 C5 91.4(10) . .
C12 N12 C11 N11 0.1(7) . .
Cd1 N12 C11 N11 179.8(4) 2_665 .
C13 N11 C11 N12 -1.2(8) . .
C6 N11 C11 N12 -178.3(6) . .
C11 N12 C12 C13 1.0(8) . .
Cd1 N12 C12 C13 -178.7(5) 2_665 .
C11 N11 C13 C12 1.7(8) . .
C6 N11 C13 C12 178.7(7) . .
N12 C12 C13 N11 -1.7(9) . .
Cd1 O1 C21 O1 169.5(6) . 2_655
Cd1 O1 C21 O1 4.3(7) 2_655 2_655
Cd1 O1 C21 O1 -4.7(7) . 3_665
Cd1 O1 C21 O1 -170.0(6) 2_655 3_665
